data_1569233
loop_
_publ_author_name
'Zars, Ethan'
'Gravogl, Lisa'
'Gau, Michael R.'
'Carroll, Patrick J.'
'Meyer, Karsten'
'Mindiola, Daniel J.'

_publ_section_title
;
 Isostructural bridging diferrous chalcogenide cores
 [Fe<sup>II</sup>(&#x3bc;-E)Fe<sup>II</sup>] (E = O, S, Se, Te) with
 decreasing antiferromagnetic coupling down the chalcogenide series.
;
_journal_issue 24
_journal_name_full 'Chemical science'
_journal_page_first 6770
_journal_page_last 6779
_journal_paper_doi 10.1039/d3sc01094e
_journal_volume 14
_journal_year 2023
_chemical_formula_moiety 'C47 H56 Fe N3 P Se, C H2 Cl2'
_chemical_formula_sum 'C48 H58 Cl2 Fe N3 P Se'
_chemical_formula_weight 913.65
_space_group_crystal_system triclinic
_space_group_IT_number 2
_space_group_name_Hall '-P 1'
_space_group_name_H-M_alt 'P -1'
_atom_sites_solution_hydrogens geom
_atom_sites_solution_primary dual
_audit_creation_date 2023-02-15
_audit_creation_method
;
Olex2 1.5
(compiled 2021.10.07 svn.r9718050b for OlexSys, GUI svn.r6410)
;
_audit_update_record
;
2023-02-16 deposited with the CCDC.	2023-05-25 downloaded from the CCDC.
;
_cell_angle_alpha 104.3400(10)
_cell_angle_beta 91.1460(10)
_cell_angle_gamma 109.0340(10)
_cell_formula_units_Z 2
_cell_length_a 9.80500(10)
_cell_length_b 14.5687(2)
_cell_length_c 17.0188(2)
_cell_measurement_reflns_used 44426
_cell_measurement_temperature 100
_cell_measurement_theta_max 27.50
_cell_measurement_theta_min 2.20
_cell_volume 2213.03(5)
_computing_cell_refinement 'CrysAlisPro 1.171.40.84a (Rigaku OD, 2020)'
_computing_data_collection 'CrysAlisPro 1.171.40.84a (Rigaku OD, 2020)'
_computing_data_reduction 'CrysAlisPro 1.171.40.84a (Rigaku OD, 2020)'
_computing_molecular_graphics 'Olex2 1.5 (Dolomanov et al., 2009)'
_computing_publication_material 'Olex2 1.5 (Dolomanov et al., 2009)'
_computing_structure_refinement 'SHELXL 2018/3 (Sheldrick, 2015)'
_computing_structure_solution 'SHELXT (Sheldrick, 2018)'
_diffrn_ambient_temperature 100
_diffrn_detector 'HPC area detector'
_diffrn_detector_area_resol_mean 10.0
_diffrn_detector_type 'HyPix 3000HE'
_diffrn_measured_fraction_theta_full 0.998
_diffrn_measured_fraction_theta_max 0.994
_diffrn_measurement_details
;
List of Runs (angles in degrees, time in seconds):

  # Type    Start    End  Width  t~exp~   \w     \q     \k     \f   Frames
#--------------------------------------------------------------------------
  1  \w    -31.00  54.00   0.50   15.00    --  -14.00  37.00 -60.00  170
  2  \w     23.00  57.00   0.50   15.00    --   14.70  57.00 -60.00   68
  3  \w     31.00  58.00   0.50   15.00    --   14.70  57.00  30.00   54
  4  \w      1.00  28.00   0.50   15.00    --   14.70  57.00  30.00   54
  5  \w     -3.00  86.00   0.50   15.00    --   14.70  27.00  98.00  178
  6  \w     -4.00  22.00   0.50   15.00    --   14.70  77.00 120.00   52
  7  \w    -13.00  12.00   0.50   15.00    --   14.70  77.00  60.00   50
  8  \w    -13.00  25.00   0.50   15.00    --   14.70  77.00   0.00   76
  9  \w     -8.00  22.00   0.50   15.00    --   14.70  80.00 -49.56   60
 10  \w    -42.00  25.00   0.50   15.00    --  -14.00  77.00  30.00  134
 11  \w    -32.00  57.00   0.50   15.00    --  -14.00  27.00  98.00  178
 12  \w    -13.00  25.00   0.50   15.00    --   14.70  77.00-180.00   76
 13  \w    -42.00  25.00   0.50   15.00    --  -14.00  77.00-150.00  134
 14  \w    -42.00  25.00   0.50   15.00    --  -14.00  77.00 -30.00  134
 15  \w    -42.00  24.00   0.50   15.00    --  -14.00  78.00 125.00  132
 16  \w    -59.00   5.00   0.50   15.00    --   14.70 -19.00  90.00  128
 17  \w    -23.00  15.00   0.50   15.00    --  -14.00 -79.00  33.06   76
 18  \w    -22.00  15.00   0.50   15.00    --  -14.00 -80.00 -16.07   74
 19  \w    -22.00  15.00   0.50   15.00    --  -14.00 -80.00 -75.28   74
 20  \w    -23.00  15.00   0.50   15.00    --  -14.00 -79.00-119.11   76
 21  \w    -22.00  15.00   0.50   15.00    --  -14.00 -80.00-165.74   74
 22  \w    -22.00  15.00   0.50   15.00    --  -14.00 -80.00-130.56   74
 23  \w    -22.00  15.00   0.50   15.00    --  -14.00 -80.00-104.02   74
 24  \w    -23.00  38.00   0.50   15.00    --   14.70 -79.00-133.77  122
 25  \w    -27.00  14.00   0.50   15.00    --   14.70 -37.00 -90.00   82
 26  \w    -22.00  15.00   0.50   15.00    --  -14.00 -80.00   2.63   74
 27  \w    -22.00  15.00   0.50   15.00    --  -14.00 -80.00  47.62   74
 28  \w    -25.00  14.00   0.50   15.00    --  -14.00 -77.00 120.00   78
 29  \w    -22.00  15.00   0.50   15.00    --  -14.00 -80.00 140.79   74
 30  \w    -22.00  15.00   0.50   15.00    --  -14.00 -80.00 166.08   74
 31  \w    -22.00  15.00   0.50   15.00    --  -14.00 -80.00 102.68   74
 32  \w    -22.00  15.00   0.50   15.00    --  -14.00 -80.00 129.08   74
 33  \w    -59.00   9.00   0.50   15.00    --  -14.00 -57.00 -30.00  136
 34  \w    -56.00  11.00   0.50   15.00    --   14.70 -27.00 -63.00  134
 35  \w    -53.00  21.00   0.50   15.00    --   14.70 -37.00-180.00  148
 36  \w    -52.00  -8.00   0.50   15.00    --   14.70 -19.00-180.00   88
 37  \w    -58.00  -6.00   0.50   15.00    --   14.70 -19.00-150.00  104
 38  \w    -59.00   5.00   0.50   15.00    --   14.70 -19.00 -30.00  128
 39  \w    -59.00   9.00   0.50   15.00    --  -14.00 -57.00  30.00  136
 40  \w    -59.00   9.00   0.50   15.00    --  -14.00 -57.00 120.00  136
 41  \w    -59.00   5.00   0.50   15.00    --   14.70 -19.00  60.00  128
 42  \w    -82.00   3.00   0.50   15.00    --  -14.00 -37.00  90.00  170
 43  \w    -85.00   3.00   0.50   15.00    --  -14.00 -27.00 -63.00  176
 44  \w    -82.00   3.00   0.50   15.00    --  -14.00 -37.00-150.00  170
;
_diffrn_measurement_device '\k-geometry diffractometer'
_diffrn_measurement_device_type Synergy-i
_diffrn_measurement_method '\w scans'
_diffrn_orient_matrix_type 'CrysAlisPro convention (1999,Acta A55,543-557)'
_diffrn_orient_matrix_UB_11 0.0740721000
_diffrn_orient_matrix_UB_12 0.0276370000
_diffrn_orient_matrix_UB_13 0.0144429000
_diffrn_orient_matrix_UB_21 0.0100057000
_diffrn_orient_matrix_UB_22 -0.0445536000
_diffrn_orient_matrix_UB_23 0.0045554000
_diffrn_orient_matrix_UB_31 0.0184669000
_diffrn_orient_matrix_UB_32 -0.0105131000
_diffrn_orient_matrix_UB_33 -0.0405444000
_diffrn_radiation_monochromator mirror
_diffrn_radiation_probe x-ray
_diffrn_radiation_type MoK\a
_diffrn_radiation_wavelength 0.71073
_diffrn_reflns_av_R_equivalents 0.0572
_diffrn_reflns_av_unetI/netI 0.0391
_diffrn_reflns_Laue_measured_fraction_full 0.998
_diffrn_reflns_Laue_measured_fraction_max 0.994
_diffrn_reflns_limit_h_max 12
_diffrn_reflns_limit_h_min -12
_diffrn_reflns_limit_k_max 18
_diffrn_reflns_limit_k_min -18
_diffrn_reflns_limit_l_max 22
_diffrn_reflns_limit_l_min -21
_diffrn_reflns_number 84205
_diffrn_reflns_point_group_measured_fraction_full 0.998
_diffrn_reflns_point_group_measured_fraction_max 0.994
_diffrn_reflns_theta_full 25.242
_diffrn_reflns_theta_max 27.484
_diffrn_reflns_theta_min 2.211
_diffrn_source 'micro-focus sealed X-ray tube'
_diffrn_source_type 'PhotonJet (Mo) X-ray Source'
_exptl_absorpt_coefficient_mu 1.357
_exptl_absorpt_correction_T_max 1.0000
_exptl_absorpt_correction_T_min 0.4960
_exptl_absorpt_correction_type multi-scan
_exptl_absorpt_process_details 'SCALE3 ABSPACK'
_exptl_crystal_colour 'light red'
_exptl_crystal_density_diffrn 1.371
_exptl_crystal_description block
_exptl_crystal_F_000 952
_exptl_crystal_size_max 0.54
_exptl_crystal_size_mid 0.3
_exptl_crystal_size_min 0.1
_refine_diff_density_max 0.829
_refine_diff_density_min -0.615
_refine_diff_density_rms 0.069
_refine_ls_extinction_method none
_refine_ls_goodness_of_fit_ref 1.073
_refine_ls_hydrogen_treatment constr
_refine_ls_matrix_type full
_refine_ls_number_parameters 547
_refine_ls_number_reflns 10089
_refine_ls_number_restraints 0
_refine_ls_restrained_S_all 1.073
_refine_ls_R_factor_all 0.0473
_refine_ls_R_factor_gt 0.0361
_refine_ls_shift/su_max 0.001
_refine_ls_shift/su_mean 0.000
_refine_ls_structure_factor_coef Fsqd
_refine_ls_weighting_details 'w=1/[\s^2^(Fo^2^)+(0.0289P)^2^+1.8431P] where P=(Fo^2^+2Fc^2^)/3'
_refine_ls_weighting_scheme calc
_refine_ls_wR_factor_gt 0.0804
_refine_ls_wR_factor_ref 0.0838
_reflns_number_gt 8391
_reflns_number_total 10089
_reflns_threshold_expression 'I > 2\s(I)'
_cod_data_source_file d3sc01094e2.cif
_cod_data_source_block 9709_1-Se-Ph
_cod_depositor_comments 'Adding full bibliography for 1569232--1569239.cif.'
_cod_database_code 1569233
_shelx_shelxl_version_number 2018/3
_olex2_submission_special_instructions 'No special instructions were received'

loop_
_space_group_symop_operation_xyz
'x, y, z'
'-x, -y, -z'

loop_
_atom_site_label
_atom_site_type_symbol
_atom_site_fract_x
_atom_site_fract_y
_atom_site_fract_z
_atom_site_U_iso_or_equiv
_atom_site_adp_type
_atom_site_occupancy
_atom_site_site_symmetry_order
_atom_site_calc_flag
_atom_site_refinement_flags_posn
_atom_site_refinement_flags_adp
_atom_site_refinement_flags_occupancy
_atom_site_disorder_assembly
_atom_site_disorder_group
Fe1 Fe 0.41942(3) 0.27960(2) 0.81465(2) 0.01553(7) Uani 1 1 d . . . . .
Se1 Se 0.56408(2) 0.21068(2) 0.70644(2) 0.01896(6) Uani 1 1 d . . . . .
Cl1 Cl 0.06926(7) 0.15513(5) 1.06455(4) 0.03224(14) Uani 1 1 d . . . . .
Cl2 Cl -0.11278(7) 0.20137(6) 0.95293(4) 0.03918(16) Uani 1 1 d . . . . .
P1 P 0.57402(6) 0.27571(4) 0.60535(3) 0.01631(12) Uani 1 1 d . . . . .
N1 N 0.23874(18) 0.29922(13) 0.77164(10) 0.0135(3) Uani 1 1 d . . . . .
N2 N 0.48575(18) 0.43028(13) 0.84143(10) 0.0154(4) Uani 1 1 d . . . . .
N3 N 0.26330(18) 0.15120(13) 0.82160(10) 0.0147(4) Uani 1 1 d . . . . .
C1 C 0.2483(2) 0.39420(16) 0.77269(12) 0.0143(4) Uani 1 1 d . . . . .
C2 C 0.1214(2) 0.41072(16) 0.75106(13) 0.0181(4) Uani 1 1 d . . . . .
H2 H 0.124658 0.475485 0.747619 0.022 Uiso 1 1 calc R U . . .
C3 C -0.0089(2) 0.33089(17) 0.73480(13) 0.0187(4) Uani 1 1 d . . . . .
H3 H -0.095205 0.341512 0.719733 0.022 Uiso 1 1 calc R U . . .
C4 C -0.0165(2) 0.23583(16) 0.73994(12) 0.0166(4) Uani 1 1 d . . . . .
H4 H -0.107087 0.182415 0.730979 0.020 Uiso 1 1 calc R U . . .
C5 C 0.1121(2) 0.22080(15) 0.75858(12) 0.0137(4) Uani 1 1 d . . . . .
C6 C 0.1329(2) 0.13097(16) 0.77375(12) 0.0146(4) Uani 1 1 d . . . . .
C7 C 0.0498(2) 0.02818(16) 0.75772(12) 0.0159(4) Uani 1 1 d . . . . .
C8 C 0.1320(2) -0.01297(16) 0.79855(12) 0.0176(4) Uani 1 1 d . . . . .
H8 H 0.104112 -0.081422 0.799785 0.021 Uiso 1 1 calc R U . . .
C9 C 0.2595(2) 0.06253(16) 0.83647(12) 0.0164(4) Uani 1 1 d . . . . .
C10 C -0.0956(2) -0.03374(16) 0.70663(13) 0.0183(4) Uani 1 1 d . . . . .
C11 C -0.1013(3) -0.00895(18) 0.62424(13) 0.0230(5) Uani 1 1 d . . . . .
H11A H -0.084825 0.063166 0.633627 0.034 Uiso 1 1 calc R U . . .
H11B H -0.196863 -0.048107 0.593508 0.034 Uiso 1 1 calc R U . . .
H11C H -0.025995 -0.026093 0.593044 0.034 Uiso 1 1 calc R U . . .
C12 C -0.2215(2) -0.01659(17) 0.75338(14) 0.0231(5) Uani 1 1 d . . . . .
H12A H -0.221754 -0.038625 0.803328 0.035 Uiso 1 1 calc R U . . .
H12B H -0.313647 -0.055469 0.719006 0.035 Uiso 1 1 calc R U . . .
H12C H -0.209367 0.055250 0.767612 0.035 Uiso 1 1 calc R U . . .
C13 C -0.1175(3) -0.14671(17) 0.68793(15) 0.0269(5) Uani 1 1 d . . . . .
H13A H -0.037079 -0.159950 0.659602 0.040 Uiso 1 1 calc R U . . .
H13B H -0.209247 -0.185798 0.653186 0.040 Uiso 1 1 calc R U . . .
H13C H -0.120290 -0.166408 0.739077 0.040 Uiso 1 1 calc R U . . .
C14 C 0.3787(2) 0.05494(17) 0.88989(13) 0.0189(4) Uani 1 1 d . . . . .
C15 C 0.4685(5) -0.0006(4) 0.8425(3) 0.0259(10) Uani 0.5 1 d . . P A 1
H15A H 0.406923 -0.070285 0.816128 0.039 Uiso 0.5 1 calc R U P A 1
H15B H 0.546313 -0.000465 0.879662 0.039 Uiso 0.5 1 calc R U P A 1
H15C H 0.510905 0.032638 0.800892 0.039 Uiso 0.5 1 calc R U P A 1
C16 C 0.4918(5) 0.1649(3) 0.9382(3) 0.0245(10) Uani 0.5 1 d . . P A 1
H16A H 0.549664 0.196152 0.899456 0.037 Uiso 0.5 1 calc R U P A 1
H16B H 0.556230 0.157444 0.979156 0.037 Uiso 0.5 1 calc R U P A 1
H16C H 0.437885 0.207540 0.965326 0.037 Uiso 0.5 1 calc R U P A 1
C17 C 0.3150(5) 0.0062(4) 0.9570(3) 0.0264(11) Uani 0.5 1 d . . P A 1
H17A H 0.268233 0.048582 0.992111 0.040 Uiso 0.5 1 calc R U P A 1
H17B H 0.392804 -0.000471 0.989694 0.040 Uiso 0.5 1 calc R U P A 1
H17C H 0.243022 -0.060587 0.932171 0.040 Uiso 0.5 1 calc R U P A 1
C15' C 0.5188(5) 0.0841(4) 0.8518(3) 0.0242(10) Uani 0.5 1 d . . P A 2
H15D H 0.550523 0.156126 0.854689 0.036 Uiso 0.5 1 calc R U P A 2
H15E H 0.503389 0.044820 0.794537 0.036 Uiso 0.5 1 calc R U P A 2
H15F H 0.593524 0.070345 0.881298 0.036 Uiso 0.5 1 calc R U P A 2
C16' C 0.3843(6) 0.1134(4) 0.9732(3) 0.0296(11) Uani 0.5 1 d . . P A 2
H16D H 0.460847 0.107569 1.007475 0.044 Uiso 0.5 1 calc R U P A 2
H16E H 0.290641 0.087907 0.993784 0.044 Uiso 0.5 1 calc R U P A 2
H16F H 0.405325 0.184363 0.974429 0.044 Uiso 0.5 1 calc R U P A 2
C17' C 0.3381(5) -0.0617(3) 0.8846(3) 0.0258(10) Uani 0.5 1 d . . P A 2
H17D H 0.414101 -0.071397 0.916416 0.039 Uiso 0.5 1 calc R U P A 2
H17E H 0.329791 -0.099897 0.827489 0.039 Uiso 0.5 1 calc R U P A 2
H17F H 0.245268 -0.085462 0.906583 0.039 Uiso 0.5 1 calc R U P A 2
C18 C 0.3934(2) 0.46761(16) 0.80417(12) 0.0143(4) Uani 1 1 d . . . . .
C19 C 0.4605(2) 0.57191(16) 0.81634(12) 0.0166(4) Uani 1 1 d . . . . .
C20 C 0.5941(2) 0.59733(17) 0.86341(13) 0.0205(5) Uani 1 1 d . . . . .
H20 H 0.664293 0.663081 0.882131 0.025 Uiso 1 1 calc R U . . .
C21 C 0.6062(2) 0.51054(17) 0.87786(12) 0.0187(4) Uani 1 1 d . . . . .
C22 C 0.4096(2) 0.64641(16) 0.78605(14) 0.0204(5) Uani 1 1 d . . . . .
C23 C 0.5359(3) 0.74617(18) 0.79797(18) 0.0332(6) Uani 1 1 d . . . . .
H23A H 0.569937 0.775582 0.856212 0.050 Uiso 1 1 calc R U . . .
H23B H 0.502944 0.793060 0.776923 0.050 Uiso 1 1 calc R U . . .
H23C H 0.615560 0.733533 0.768394 0.050 Uiso 1 1 calc R U . . .
C24 C 0.2896(3) 0.67100(19) 0.83514(15) 0.0280(5) Uani 1 1 d . . . . .
H24A H 0.210855 0.608234 0.833730 0.042 Uiso 1 1 calc R U . . .
H24B H 0.251602 0.713524 0.811059 0.042 Uiso 1 1 calc R U . . .
H24C H 0.329947 0.706856 0.891816 0.042 Uiso 1 1 calc R U . . .
C25 C 0.3590(3) 0.60592(18) 0.69379(14) 0.0238(5) Uani 1 1 d . . . . .
H25A H 0.441987 0.601597 0.663777 0.036 Uiso 1 1 calc R U . . .
H25B H 0.318183 0.651639 0.676295 0.036 Uiso 1 1 calc R U . . .
H25C H 0.284838 0.538789 0.682683 0.036 Uiso 1 1 calc R U . . .
C26 C 0.7301(2) 0.5026(2) 0.92805(13) 0.0251(5) Uani 1 1 d . . . . .
C27 C 0.8701(3) 0.5302(3) 0.88575(17) 0.0535(9) Uani 1 1 d . . . . .
H27A H 0.856951 0.480686 0.832846 0.080 Uiso 1 1 calc R U . . .
H27B H 0.951365 0.529970 0.920103 0.080 Uiso 1 1 calc R U . . .
H27C H 0.890876 0.597432 0.877450 0.080 Uiso 1 1 calc R U . . .
C28 C 0.6959(4) 0.4003(2) 0.9413(2) 0.0617(11) Uani 1 1 d . . . . .
H28A H 0.608587 0.384827 0.969578 0.093 Uiso 1 1 calc R U . . .
H28B H 0.777597 0.398751 0.974421 0.093 Uiso 1 1 calc R U . . .
H28C H 0.679027 0.350027 0.888430 0.093 Uiso 1 1 calc R U . . .
C29 C 0.7591(3) 0.5806(2) 1.01068(15) 0.0404(7) Uani 1 1 d . . . . .
H29A H 0.779508 0.647817 1.002329 0.061 Uiso 1 1 calc R U . . .
H29B H 0.842788 0.579547 1.042406 0.061 Uiso 1 1 calc R U . . .
H29C H 0.673532 0.564613 1.040333 0.061 Uiso 1 1 calc R U . . .
C30 C 0.7128(2) 0.39876(16) 0.62347(12) 0.0168(4) Uani 1 1 d . . . . .
C31 C 0.6945(2) 0.48085(16) 0.67936(13) 0.0192(4) Uani 1 1 d . . . . .
H31 H 0.608180 0.472484 0.705455 0.023 Uiso 1 1 calc R U . . .
C32 C 0.8028(3) 0.57460(18) 0.69660(14) 0.0237(5) Uani 1 1 d . . . . .
H32 H 0.789764 0.630690 0.733990 0.028 Uiso 1 1 calc R U . . .
C33 C 0.9301(2) 0.58709(18) 0.65960(14) 0.0241(5) Uani 1 1 d . . . . .
H33 H 1.004170 0.651415 0.672070 0.029 Uiso 1 1 calc R U . . .
C34 C 0.9488(2) 0.50621(18) 0.60482(14) 0.0245(5) Uani 1 1 d . . . . .
H34 H 1.036171 0.514717 0.579739 0.029 Uiso 1 1 calc R U . . .
C35 C 0.8402(2) 0.41206(18) 0.58614(14) 0.0226(5) Uani 1 1 d . . . . .
H35 H 0.852975 0.356636 0.547761 0.027 Uiso 1 1 calc R U . . .
C36 C 0.6196(2) 0.19413(17) 0.51892(13) 0.0198(5) Uani 1 1 d . . . . .
C37 C 0.5961(3) 0.2020(2) 0.44050(15) 0.0323(6) Uani 1 1 d . . . . .
H37 H 0.551979 0.248321 0.431732 0.039 Uiso 1 1 calc R U . . .
C38 C 0.6371(3) 0.1424(2) 0.37484(15) 0.0362(6) Uani 1 1 d . . . . .
H38 H 0.622655 0.149280 0.321542 0.043 Uiso 1 1 calc R U . . .
C39 C 0.6986(3) 0.07324(19) 0.38611(14) 0.0272(5) Uani 1 1 d . . . . .
H39 H 0.724879 0.031823 0.340858 0.033 Uiso 1 1 calc R U . . .
C40 C 0.7215(3) 0.0650(2) 0.46391(15) 0.0343(6) Uani 1 1 d . . . . .
H40 H 0.764888 0.018105 0.472309 0.041 Uiso 1 1 calc R U . . .
C41 C 0.6817(3) 0.1245(2) 0.52999(15) 0.0313(6) Uani 1 1 d . . . . .
H41 H 0.697107 0.117632 0.583202 0.038 Uiso 1 1 calc R U . . .
C42 C 0.4073(2) 0.29061(16) 0.57321(13) 0.0170(4) Uani 1 1 d . . . . .
C43 C 0.4110(2) 0.36521(17) 0.53401(14) 0.0221(5) Uani 1 1 d . . . . .
H43 H 0.501615 0.410905 0.527219 0.027 Uiso 1 1 calc R U . . .
C44 C 0.2831(3) 0.37254(18) 0.50514(14) 0.0247(5) Uani 1 1 d . . . . .
H44 H 0.285833 0.423065 0.478426 0.030 Uiso 1 1 calc R U . . .
C45 C 0.1512(2) 0.30607(18) 0.51529(13) 0.0242(5) Uani 1 1 d . . . . .
H45 H 0.063291 0.310886 0.495318 0.029 Uiso 1 1 calc R U . . .
C46 C 0.1469(2) 0.23264(18) 0.55441(13) 0.0226(5) Uani 1 1 d . . . . .
H46 H 0.055843 0.187420 0.561247 0.027 Uiso 1 1 calc R U . . .
C47 C 0.2740(2) 0.22444(17) 0.58370(13) 0.0193(4) Uani 1 1 d . . . . .
H47 H 0.270395 0.174072 0.610747 0.023 Uiso 1 1 calc R U . . .
C48 C 0.0102(3) 0.1387(2) 0.96098(14) 0.0303(6) Uani 1 1 d . . . . .
H48A H 0.095383 0.164941 0.932395 0.036 Uiso 1 1 calc R U . . .
H48B H -0.036758 0.065836 0.934001 0.036 Uiso 1 1 calc R U . . .

loop_
_atom_site_aniso_label
_atom_site_aniso_U_11
_atom_site_aniso_U_22
_atom_site_aniso_U_33
_atom_site_aniso_U_23
_atom_site_aniso_U_13
_atom_site_aniso_U_12
Fe1 0.01061(14) 0.01993(17) 0.01993(16) 0.01036(13) 0.00335(11) 0.00649(12)
Se1 0.01836(11) 0.02230(12) 0.02245(12) 0.01075(9) 0.00720(9) 0.01131(9)
Cl1 0.0314(3) 0.0416(4) 0.0242(3) 0.0113(3) 0.0040(2) 0.0111(3)
Cl2 0.0327(3) 0.0538(4) 0.0372(4) 0.0131(3) 0.0034(3) 0.0222(3)
P1 0.0139(3) 0.0198(3) 0.0172(3) 0.0059(2) 0.0031(2) 0.0075(2)
N1 0.0125(8) 0.0158(9) 0.0135(8) 0.0052(7) 0.0020(7) 0.0054(7)
N2 0.0125(8) 0.0204(9) 0.0146(8) 0.0052(7) 0.0014(7) 0.0068(7)
N3 0.0107(8) 0.0212(9) 0.0161(9) 0.0091(7) 0.0031(7) 0.0073(7)
C1 0.0145(10) 0.0184(11) 0.0122(9) 0.0057(8) 0.0029(8) 0.0071(9)
C2 0.0158(10) 0.0162(11) 0.0237(11) 0.0081(9) -0.0005(9) 0.0057(9)
C3 0.0130(10) 0.0244(12) 0.0216(11) 0.0083(9) -0.0002(8) 0.0087(9)
C4 0.0124(10) 0.0181(11) 0.0183(10) 0.0056(9) 0.0006(8) 0.0033(9)
C5 0.0129(10) 0.0161(10) 0.0115(9) 0.0027(8) 0.0023(8) 0.0049(8)
C6 0.0124(10) 0.0210(11) 0.0134(10) 0.0073(8) 0.0036(8) 0.0077(9)
C7 0.0179(10) 0.0181(11) 0.0133(10) 0.0052(8) 0.0061(8) 0.0074(9)
C8 0.0219(11) 0.0174(11) 0.0172(10) 0.0071(9) 0.0065(8) 0.0095(9)
C9 0.0183(11) 0.0213(11) 0.0169(10) 0.0103(9) 0.0077(8) 0.0121(9)
C10 0.0203(11) 0.0156(11) 0.0165(10) 0.0037(8) 0.0012(8) 0.0032(9)
C11 0.0268(12) 0.0227(12) 0.0178(11) 0.0047(9) -0.0020(9) 0.0071(10)
C12 0.0186(11) 0.0209(12) 0.0259(12) 0.0065(10) 0.0035(9) 0.0013(9)
C13 0.0337(14) 0.0175(12) 0.0254(12) 0.0037(10) -0.0002(10) 0.0054(10)
C14 0.0165(11) 0.0228(12) 0.0232(11) 0.0126(9) 0.0046(9) 0.0094(9)
C15 0.027(3) 0.032(3) 0.026(2) 0.005(2) 0.000(2) 0.021(2)
C16 0.025(2) 0.019(2) 0.027(2) 0.0090(19) -0.012(2) 0.004(2)
C17 0.016(2) 0.040(3) 0.030(3) 0.023(2) 0.0017(19) 0.009(2)
C15' 0.016(2) 0.037(3) 0.027(2) 0.017(2) 0.0015(18) 0.012(2)
C16' 0.034(3) 0.041(3) 0.018(2) 0.002(2) -0.006(2) 0.023(2)
C17' 0.024(2) 0.022(2) 0.033(3) 0.012(2) -0.005(2) 0.008(2)
C18 0.0121(10) 0.0186(11) 0.0145(10) 0.0054(8) 0.0015(8) 0.0075(8)
C19 0.0151(10) 0.0174(11) 0.0164(10) 0.0022(8) 0.0032(8) 0.0061(9)
C20 0.0154(11) 0.0202(12) 0.0201(11) -0.0016(9) -0.0009(9) 0.0039(9)
C21 0.0151(10) 0.0262(12) 0.0137(10) 0.0015(9) 0.0002(8) 0.0086(9)
C22 0.0160(11) 0.0160(11) 0.0281(12) 0.0036(9) 0.0004(9) 0.0060(9)
C23 0.0210(12) 0.0170(12) 0.0589(18) 0.0106(12) -0.0032(12) 0.0031(10)
C24 0.0252(13) 0.0255(13) 0.0316(13) -0.0013(10) -0.0003(10) 0.0133(11)
C25 0.0249(12) 0.0227(12) 0.0283(12) 0.0131(10) 0.0043(10) 0.0093(10)
C26 0.0160(11) 0.0413(15) 0.0178(11) 0.0046(10) -0.0023(9) 0.0124(11)
C27 0.0298(15) 0.116(3) 0.0275(15) 0.0180(17) 0.0066(12) 0.0424(18)
C28 0.056(2) 0.0429(19) 0.082(2) 0.0185(17) -0.0454(19) 0.0134(16)
C29 0.0332(15) 0.059(2) 0.0231(13) 0.0010(13) -0.0086(11) 0.0162(14)
C30 0.0138(10) 0.0223(11) 0.0158(10) 0.0089(9) -0.0005(8) 0.0054(9)
C31 0.0184(11) 0.0220(12) 0.0185(11) 0.0072(9) 0.0038(9) 0.0072(9)
C32 0.0256(12) 0.0219(12) 0.0227(12) 0.0057(9) 0.0024(9) 0.0071(10)
C33 0.0204(12) 0.0259(13) 0.0234(12) 0.0114(10) -0.0026(9) 0.0013(10)
C34 0.0139(11) 0.0347(14) 0.0259(12) 0.0141(11) 0.0041(9) 0.0053(10)
C35 0.0192(11) 0.0289(13) 0.0226(12) 0.0080(10) 0.0044(9) 0.0111(10)
C36 0.0143(10) 0.0237(12) 0.0200(11) 0.0041(9) 0.0022(8) 0.0059(9)
C37 0.0458(16) 0.0381(15) 0.0241(13) 0.0092(11) 0.0069(11) 0.0281(13)
C38 0.0512(17) 0.0464(17) 0.0175(12) 0.0056(11) 0.0051(11) 0.0275(14)
C39 0.0245(12) 0.0313(14) 0.0222(12) -0.0014(10) 0.0032(10) 0.0111(11)
C40 0.0456(16) 0.0412(16) 0.0265(13) 0.0042(11) 0.0075(12) 0.0319(14)
C41 0.0413(15) 0.0411(16) 0.0208(12) 0.0064(11) 0.0039(11) 0.0276(13)
C42 0.0144(10) 0.0193(11) 0.0175(10) 0.0016(8) 0.0002(8) 0.0086(9)
C43 0.0168(11) 0.0225(12) 0.0253(12) 0.0066(9) -0.0004(9) 0.0046(9)
C44 0.0244(12) 0.0284(13) 0.0240(12) 0.0073(10) -0.0019(9) 0.0125(10)
C45 0.0176(11) 0.0357(14) 0.0187(11) -0.0002(10) -0.0013(9) 0.0141(10)
C46 0.0137(11) 0.0313(13) 0.0175(11) 0.0016(9) 0.0020(8) 0.0044(10)
C47 0.0185(11) 0.0219(12) 0.0154(10) 0.0024(9) 0.0027(8) 0.0061(9)
C48 0.0355(14) 0.0351(15) 0.0211(12) 0.0046(11) 0.0024(10) 0.0154(12)

loop_
_atom_type_symbol
_atom_type_description
_atom_type_scat_dispersion_real
_atom_type_scat_dispersion_imag
_atom_type_scat_source
C C 0.0033 0.0016 'International Tables Vol C Tables 4.2.6.8 and 6.1.1.4'
H H 0.0000 0.0000 'International Tables Vol C Tables 4.2.6.8 and 6.1.1.4'
Cl Cl 0.1484 0.1585 'International Tables Vol C Tables 4.2.6.8 and 6.1.1.4'
Fe Fe 0.3463 0.8444 'International Tables Vol C Tables 4.2.6.8 and 6.1.1.4'
N N 0.0061 0.0033 'International Tables Vol C Tables 4.2.6.8 and 6.1.1.4'
P P 0.1023 0.0942 'International Tables Vol C Tables 4.2.6.8 and 6.1.1.4'
Se Se -0.0929 2.2259 'International Tables Vol C Tables 4.2.6.8 and 6.1.1.4'

loop_
_geom_angle_atom_site_label_1
_geom_angle_atom_site_label_2
_geom_angle_atom_site_label_3
_geom_angle
_geom_angle_site_symmetry_1
_geom_angle_site_symmetry_3
_geom_angle_publ_flag
N1 Fe1 Se1 115.77(5) . . ?
N2 Fe1 Se1 110.57(5) . . ?
N2 Fe1 N1 79.52(7) . . ?
N2 Fe1 N3 146.82(7) . . ?
N3 Fe1 Se1 101.48(5) . . ?
N3 Fe1 N1 78.99(7) . . ?
P1 Se1 Fe1 111.421(18) . . ?
C30 P1 Se1 113.64(7) . . ?
C30 P1 C36 106.45(10) . . ?
C36 P1 Se1 108.03(7) . . ?
C42 P1 Se1 115.12(7) . . ?
C42 P1 C30 105.82(10) . . ?
C42 P1 C36 107.30(10) . . ?
C1 N1 Fe1 117.24(13) . . ?
C1 N1 C5 124.02(17) . . ?
C5 N1 Fe1 117.53(13) . . ?
C18 N2 Fe1 114.01(13) . . ?
C21 N2 Fe1 138.24(15) . . ?
C21 N2 C18 107.10(17) . . ?
C6 N3 Fe1 112.59(13) . . ?
C9 N3 Fe1 136.25(14) . . ?
C9 N3 C6 106.83(17) . . ?
N1 C1 C2 118.04(19) . . ?
N1 C1 C18 112.51(17) . . ?
C2 C1 C18 129.21(19) . . ?
C3 C2 C1 118.8(2) . . ?
C2 C3 C4 121.67(19) . . ?
C3 C4 C5 118.21(19) . . ?
N1 C5 C4 118.98(19) . . ?
N1 C5 C6 111.83(17) . . ?
C4 C5 C6 128.97(19) . . ?
N3 C6 C5 114.15(18) . . ?
C7 C6 N3 109.50(17) . . ?
C7 C6 C5 136.13(19) . . ?
C6 C7 C8 105.20(18) . . ?
C6 C7 C10 131.08(18) . . ?
C8 C7 C10 123.69(19) . . ?
C9 C8 C7 108.87(19) . . ?
N3 C9 C8 109.58(18) . . ?
N3 C9 C14 122.53(19) . . ?
C8 C9 C14 127.85(19) . . ?
C7 C10 C11 111.23(17) . . ?
C7 C10 C12 110.72(17) . . ?
C7 C10 C13 109.99(18) . . ?
C11 C10 C12 110.42(18) . . ?
C11 C10 C13 106.99(18) . . ?
C12 C10 C13 107.34(18) . . ?
C9 C14 C16 112.0(2) . . ?
C9 C14 C17 110.4(2) . . ?
C9 C14 C17' 105.9(2) . . ?
C15 C14 C9 113.0(2) . . ?
C15 C14 C16 105.8(3) . . ?
C15 C14 C17 110.4(3) . . ?
C17 C14 C16 104.7(3) . . ?
C15' C14 C9 108.7(2) . . ?
C15' C14 C17' 106.0(3) . . ?
C16' C14 C9 109.9(2) . . ?
C16' C14 C15' 114.9(3) . . ?
C16' C14 C17' 111.1(3) . . ?
N2 C18 C1 114.58(17) . . ?
C19 C18 N2 109.27(17) . . ?
C19 C18 C1 135.56(18) . . ?
C18 C19 C20 105.42(18) . . ?
C18 C19 C22 130.07(19) . . ?
C20 C19 C22 124.50(19) . . ?
C21 C20 C19 108.78(19) . . ?
N2 C21 C20 109.41(18) . . ?
N2 C21 C26 123.5(2) . . ?
C20 C21 C26 127.0(2) . . ?
C19 C22 C23 109.98(18) . . ?
C19 C22 C24 110.94(19) . . ?
C19 C22 C25 110.51(18) . . ?
C23 C22 C24 106.93(19) . . ?
C23 C22 C25 106.72(19) . . ?
C24 C22 C25 111.60(18) . . ?
C21 C26 C27 109.56(19) . . ?
C21 C26 C29 108.5(2) . . ?
C28 C26 C21 112.1(2) . . ?
C28 C26 C27 110.5(3) . . ?
C28 C26 C29 109.1(2) . . ?
C29 C26 C27 106.9(2) . . ?
C31 C30 P1 119.08(16) . . ?
C35 C30 P1 121.36(17) . . ?
C35 C30 C31 119.5(2) . . ?
C32 C31 C30 119.7(2) . . ?
C31 C32 C33 120.5(2) . . ?
C34 C33 C32 120.0(2) . . ?
C33 C34 C35 120.1(2) . . ?
C34 C35 C30 120.2(2) . . ?
C37 C36 P1 120.37(18) . . ?
C41 C36 P1 120.75(17) . . ?
C41 C36 C37 118.9(2) . . ?
C36 C37 C38 120.1(2) . . ?
C39 C38 C37 120.8(2) . . ?
C38 C39 C40 119.2(2) . . ?
C39 C40 C41 120.5(2) . . ?
C40 C41 C36 120.5(2) . . ?
C43 C42 P1 120.33(16) . . ?
C47 C42 P1 119.96(17) . . ?
C47 C42 C43 119.6(2) . . ?
C44 C43 C42 120.2(2) . . ?
C43 C44 C45 119.8(2) . . ?
C46 C45 C44 120.2(2) . . ?
C45 C46 C47 120.6(2) . . ?
C46 C47 C42 119.5(2) . . ?
Cl2 C48 Cl1 111.52(13) . . ?

loop_
_geom_bond_atom_site_label_1
_geom_bond_atom_site_label_2
_geom_bond_distance
_geom_bond_site_symmetry_2
_geom_bond_publ_flag
Fe1 Se1 2.5552(4) . ?
Fe1 N1 2.0342(17) . ?
Fe1 N2 2.0027(18) . ?
Fe1 N3 2.0263(17) . ?
Se1 P1 2.1496(6) . ?
Cl1 C48 1.777(2) . ?
Cl2 C48 1.756(3) . ?
P1 C30 1.811(2) . ?
P1 C36 1.812(2) . ?
P1 C42 1.810(2) . ?
N1 C1 1.352(3) . ?
N1 C5 1.354(3) . ?
N2 C18 1.410(2) . ?
N2 C21 1.363(3) . ?
N3 C6 1.407(3) . ?
N3 C9 1.366(3) . ?
C1 C2 1.401(3) . ?
C1 C18 1.465(3) . ?
C2 C3 1.385(3) . ?
C3 C4 1.387(3) . ?
C4 C5 1.392(3) . ?
C5 C6 1.469(3) . ?
C6 C7 1.405(3) . ?
C7 C8 1.411(3) . ?
C7 C10 1.525(3) . ?
C8 C9 1.382(3) . ?
C9 C14 1.516(3) . ?
C10 C11 1.536(3) . ?
C10 C12 1.537(3) . ?
C10 C13 1.537(3) . ?
C14 C15 1.500(5) . ?
C14 C16 1.620(5) . ?
C14 C17 1.529(5) . ?
C14 C15' 1.510(5) . ?
C14 C16' 1.451(5) . ?
C14 C17' 1.592(5) . ?
C18 C19 1.404(3) . ?
C19 C20 1.410(3) . ?
C19 C22 1.521(3) . ?
C20 C21 1.387(3) . ?
C21 C26 1.522(3) . ?
C22 C23 1.535(3) . ?
C22 C24 1.542(3) . ?
C22 C25 1.542(3) . ?
C26 C27 1.545(3) . ?
C26 C28 1.493(4) . ?
C26 C29 1.527(3) . ?
C30 C31 1.397(3) . ?
C30 C35 1.391(3) . ?
C31 C32 1.386(3) . ?
C32 C33 1.388(3) . ?
C33 C34 1.377(3) . ?
C34 C35 1.391(3) . ?
C36 C37 1.389(3) . ?
C36 C41 1.389(3) . ?
C37 C38 1.390(3) . ?
C38 C39 1.379(4) . ?
C39 C40 1.379(3) . ?
C40 C41 1.387(3) . ?
C42 C43 1.401(3) . ?
C42 C47 1.393(3) . ?
C43 C44 1.383(3) . ?
C44 C45 1.384(3) . ?
C45 C46 1.383(3) . ?
C46 C47 1.385(3) . ?
